data_4082213
loop_
_publ_author_name
'Ouyang, Zhenwu'
'Deng, Liang'

_publ_section_title
;
 Iron(II) Complexes Featuring Bidentate N-Heterocyclic Carbene--Silyl
 Ligands: Synthesis and Characterization
;
_journal_issue 24
_journal_name_full Organometallics
_journal_page_first 7268
_journal_paper_doi 10.1021/om4010274
_journal_volume 32
_journal_year 2013
_chemical_formula_sum 'C54 H56 Fe N4 Si'
_chemical_formula_weight 844.97
_chemical_name_systematic
; 
 ? 
;
_space_group_IT_number 14
_symmetry_cell_setting monoclinic
_symmetry_space_group_name_Hall '-P 2yn'
_symmetry_space_group_name_H-M 'P 1 21/n 1'
_atom_sites_solution_hydrogens geom
_atom_sites_solution_primary direct
_atom_sites_solution_secondary difmap
_audit_creation_method SHELXL-97
_cell_angle_alpha 90.00
_cell_angle_beta 105.132(3)
_cell_angle_gamma 90.00
_cell_formula_units_Z 4
_cell_length_a 10.8858(16)
_cell_length_b 26.122(4)
_cell_length_c 16.588(3)
_cell_measurement_reflns_used 7278
_cell_measurement_temperature 140(2)
_cell_measurement_theta_max 28.32
_cell_measurement_theta_min 2.49
_cell_volume 4553.4(13)
_computing_cell_refinement 'Bruker SAINT'
_computing_data_collection 'Bruker APEX2'
_computing_data_reduction 'Bruker SAINT'
_computing_molecular_graphics 'Bruker SHELXTL'
_computing_publication_material 'Bruker SHELXTL'
_computing_structure_refinement 'SHELXL-97 (Sheldrick, 2008)'
_computing_structure_solution 'SHELXS-97 (Sheldrick, 2008)'
_diffrn_ambient_temperature 140(2)
_diffrn_measured_fraction_theta_full 0.990
_diffrn_measured_fraction_theta_max 0.990
_diffrn_measurement_device_type 'Bruker APEX-II CCD'
_diffrn_measurement_method '\f and \w scans'
_diffrn_radiation_monochromator graphite
_diffrn_radiation_source 'fine-focus sealed tube'
_diffrn_radiation_type MoK\a
_diffrn_radiation_wavelength 0.71073
_diffrn_reflns_av_R_equivalents 0.0772
_diffrn_reflns_av_sigmaI/netI 0.0864
_diffrn_reflns_limit_h_max 15
_diffrn_reflns_limit_h_min -15
_diffrn_reflns_limit_k_max 37
_diffrn_reflns_limit_k_min -37
_diffrn_reflns_limit_l_max 23
_diffrn_reflns_limit_l_min -23
_diffrn_reflns_number 44856
_diffrn_reflns_theta_full 30.77
_diffrn_reflns_theta_max 30.77
_diffrn_reflns_theta_min 1.49
_exptl_absorpt_coefficient_mu 0.398
_exptl_absorpt_correction_T_max 0.9318
_exptl_absorpt_correction_T_min 0.8831
_exptl_absorpt_correction_type multi-scan
_exptl_absorpt_process_details sadabs
_exptl_crystal_colour red
_exptl_crystal_density_diffrn 1.233
_exptl_crystal_density_method 'not measured'
_exptl_crystal_description block
_exptl_crystal_F_000 1792
_exptl_crystal_size_max 0.32
_exptl_crystal_size_mid 0.19
_exptl_crystal_size_min 0.18
_refine_diff_density_max 1.497
_refine_diff_density_min -0.660
_refine_diff_density_rms 0.100
_refine_ls_extinction_method none
_refine_ls_goodness_of_fit_ref 1.030
_refine_ls_hydrogen_treatment mixed
_refine_ls_matrix_type full
_refine_ls_number_parameters 551
_refine_ls_number_reflns 14065
_refine_ls_number_restraints 6
_refine_ls_restrained_S_all 1.033
_refine_ls_R_factor_all 0.1154
_refine_ls_R_factor_gt 0.0674
_refine_ls_shift/su_max 0.023
_refine_ls_shift/su_mean 0.000
_refine_ls_structure_factor_coef Fsqd
_refine_ls_weighting_details 'calc w=1/[\s^2^(Fo^2^)+(0.1175P)^2^+0.0614P] where P=(Fo^2^+2Fc^2^)/3'
_refine_ls_weighting_scheme calc
_refine_ls_wR_factor_gt 0.1726
_refine_ls_wR_factor_ref 0.2075
_reflns_number_gt 8851
_reflns_number_total 14065
_reflns_threshold_expression >2sigma(I)
_cod_data_source_file om4010274_si_002.cif
_cod_data_source_block 3
_cod_depositor_comments
;
The following automatic conversions were performed:

'_symmetry_cell_setting' value 'Monoclinic' changed to 'monoclinic'
according to /home/saulius/struct/CIF-dictionaries/cif_core.dic
dictionary named 'cif_core.dic' version 2.4.2 from 2011-04-26.

Automatic conversion script
Id: cif_fix_values 1891 2012-01-12 08:04:46Z andrius 
;
_cod_original_cell_volume 4553.3(12)
_cod_original_sg_symbol_H-M P2(1)/n
_cod_database_code 4082213

loop_
_symmetry_equiv_pos_as_xyz
'x, y, z'
'-x+1/2, y+1/2, -z+1/2'
'-x, -y, -z'
'x-1/2, -y-1/2, z-1/2'

loop_
_atom_site_label
_atom_site_type_symbol
_atom_site_fract_x
_atom_site_fract_y
_atom_site_fract_z
_atom_site_U_iso_or_equiv
_atom_site_adp_type
_atom_site_occupancy
_atom_site_symmetry_multiplicity
_atom_site_calc_flag
_atom_site_refinement_flags
Fe1 Fe 0.79343(3) 0.911014(12) 0.84820(2) 0.01940(10) Uani 1 1 d .
N1 N 0.5240(2) 0.93666(8) 0.82616(14) 0.0266(5) Uani 1 1 d .
N2 N 0.6140(2) 1.00012(8) 0.78155(14) 0.0269(5) Uani 1 1 d .
N3 N 0.9726(2) 0.84344(8) 0.96170(13) 0.0237(4) Uani 1 1 d .
N4 N 1.0557(2) 0.86456(8) 0.86242(13) 0.0244(4) Uani 1 1 d .
Si1 Si 0.70477(7) 0.85681(3) 0.72901(4) 0.02267(16) Uani 1 1 d .
C1 C 0.9460(2) 0.87020(9) 0.88796(15) 0.0213(5) Uani 1 1 d .
C2 C 0.6397(2) 0.95195(9) 0.81603(15) 0.0218(5) Uani 1 1 d .
C3 C 0.8371(3) 0.93544(9) 0.97265(15) 0.0243(5) Uani 1 1 d .
H3A H 0.9231 0.9509 0.9885 0.029 Uiso 1 1 calc R
H3B H 0.7750 0.9616 0.9797 0.029 Uiso 1 1 calc R
C4 C 0.4310(3) 0.97344(11) 0.7991(2) 0.0352(6) Uani 1 1 d .
H4 H 0.3442 0.9712 0.7997 0.042 Uiso 1 1 calc R
C5 C 0.4878(3) 1.01286(12) 0.7718(2) 0.0380(7) Uani 1 1 d .
H5 H 0.4482 1.0441 0.7496 0.046 Uiso 1 1 calc R
C6 C 0.7032(3) 1.03175(9) 0.75486(16) 0.0270(5) Uani 1 1 d .
C7 C 0.7883(3) 1.06223(9) 0.81306(16) 0.0261(5) Uani 1 1 d .
C8 C 0.8734(3) 1.09260(11) 0.7848(2) 0.0355(6) Uani 1 1 d .
H8 H 0.9332 1.1129 0.8238 0.043 Uiso 1 1 calc R
C9 C 0.8731(4) 1.09400(13) 0.7019(2) 0.0450(8) Uani 1 1 d .
C10 C 0.7860(4) 1.06400(13) 0.6460(2) 0.0487(9) Uani 1 1 d .
H10 H 0.7856 1.0649 0.5887 0.058 Uiso 1 1 calc R
C11 C 0.6998(3) 1.03289(11) 0.67024(18) 0.0370(7) Uani 1 1 d .
C12 C 0.6025(4) 1.00221(13) 0.6073(2) 0.0535(10) Uani 1 1 d .
H12A H 0.5223 1.0213 0.5911 0.080 Uiso 1 1 calc R
H12B H 0.5884 0.9694 0.6320 0.080 Uiso 1 1 calc R
H12C H 0.6337 0.9960 0.5578 0.080 Uiso 1 1 calc R
C13 C 0.9662(5) 1.12785(18) 0.6731(3) 0.0780(14) Uani 1 1 d .
H13A H 0.9402 1.1637 0.6741 0.117 Uiso 1 1 calc R
H13B H 0.9672 1.1184 0.6161 0.117 Uiso 1 1 calc R
H13C H 1.0515 1.1234 0.7105 0.117 Uiso 1 1 calc R
C14 C 0.7867(3) 1.06388(11) 0.90276(17) 0.0363(7) Uani 1 1 d .
H14A H 0.8658 1.0492 0.9373 0.054 Uiso 1 1 calc R
H14B H 0.7141 1.0441 0.9104 0.054 Uiso 1 1 calc R
H14C H 0.7791 1.0995 0.9195 0.054 Uiso 1 1 calc R
C15 C 0.5051(2) 0.88762(10) 0.85988(17) 0.0253(5) Uani 1 1 d .
C16 C 0.4861(3) 0.88480(11) 0.93944(19) 0.0309(6) Uani 1 1 d .
C17 C 0.4757(3) 0.83651(12) 0.9726(2) 0.0358(6) Uani 1 1 d .
H17 H 0.4655 0.8339 1.0276 0.043 Uiso 1 1 calc R
C18 C 0.4797(3) 0.79202(11) 0.9274(2) 0.0367(7) Uani 1 1 d .
C19 C 0.4938(3) 0.79667(10) 0.84740(19) 0.0318(6) Uani 1 1 d .
H19 H 0.4951 0.7664 0.8159 0.038 Uiso 1 1 calc R
C20 C 0.5063(2) 0.84366(10) 0.81090(17) 0.0260(5) Uani 1 1 d .
C21 C 0.5269(3) 0.84808(10) 0.72568(17) 0.0286(6) Uani 1 1 d .
H21A H 0.4780 0.8777 0.6966 0.034 Uiso 1 1 calc R
H21B H 0.4941 0.8169 0.6933 0.034 Uiso 1 1 calc R
C22 C 0.4703(4) 0.74057(14) 0.9661(3) 0.0595(11) Uani 1 1 d .
H22A H 0.4044 0.7201 0.9282 0.089 Uiso 1 1 calc R
H22B H 0.4480 0.7452 1.0192 0.089 Uiso 1 1 calc R
H22C H 0.5523 0.7229 0.9762 0.089 Uiso 1 1 calc R
C23 C 0.4755(3) 0.93253(13) 0.9882(2) 0.0416(7) Uani 1 1 d .
H23A H 0.3898 0.9470 0.9679 0.062 Uiso 1 1 calc R
H23B H 0.5385 0.9577 0.9808 0.062 Uiso 1 1 calc R
H23C H 0.4911 0.9240 1.0475 0.062 Uiso 1 1 calc R
C24 C 1.0948(3) 0.82298(10) 0.98117(17) 0.0297(6) Uani 1 1 d .
H24 H 1.1342 0.8034 1.0293 0.036 Uiso 1 1 calc R
C25 C 1.1458(3) 0.83605(11) 0.91945(17) 0.0310(6) Uani 1 1 d .
H25 H 1.2287 0.8274 0.9152 0.037 Uiso 1 1 calc R
C26 C 0.8918(3) 0.84383(10) 1.01750(15) 0.0247(5) Uani 1 1 d .
C27 C 0.8322(3) 0.89053(10) 1.02678(15) 0.0244(5) Uani 1 1 d .
C28 C 0.7646(3) 0.89205(11) 1.08780(18) 0.0321(6) Uani 1 1 d .
H28 H 0.7255 0.9232 1.0971 0.039 Uiso 1 1 calc R
C29 C 0.7530(3) 0.84944(12) 1.13515(19) 0.0382(7) Uani 1 1 d .
C30 C 0.8068(3) 0.80390(12) 1.1209(2) 0.0403(7) Uani 1 1 d .
H30 H 0.7966 0.7745 1.1523 0.048 Uiso 1 1 calc R
C31 C 0.8764(3) 0.79973(10) 1.06114(17) 0.0311(6) Uani 1 1 d .
C32 C 0.9299(3) 0.74889(11) 1.0462(2) 0.0397(7) Uani 1 1 d .
H32A H 1.0113 0.7434 1.0877 0.060 Uiso 1 1 calc R
H32B H 0.9432 0.7482 0.9901 0.060 Uiso 1 1 calc R
H32C H 0.8702 0.7217 1.0512 0.060 Uiso 1 1 calc R
C33 C 0.6803(4) 0.85312(15) 1.2013(2) 0.0560(10) Uani 1 1 d .
H33A H 0.5887 0.8527 1.1746 0.084 Uiso 1 1 calc R
H33B H 0.7028 0.8851 1.2327 0.084 Uiso 1 1 calc R
H33C H 0.7024 0.8240 1.2396 0.084 Uiso 1 1 calc R
C34 C 1.0813(3) 0.88652(12) 0.78983(17) 0.0303(6) Uani 1 1 d .
C35 C 1.1185(3) 0.85386(14) 0.73270(19) 0.0426(8) Uani 1 1 d .
C36 C 1.1512(4) 0.87672(19) 0.6653(2) 0.0585(11) Uani 1 1 d .
H36 H 1.1776 0.8555 0.6265 0.070 Uiso 1 1 calc R
C37 C 1.1466(4) 0.9290(2) 0.6529(2) 0.0668(12) Uani 1 1 d U
C38 C 1.1077(3) 0.95997(16) 0.7092(2) 0.0485(9) Uani 1 1 d .
H38 H 1.1018 0.9959 0.6999 0.058 Uiso 1 1 calc R
C39 C 1.0770(3) 0.93980(12) 0.77959(18) 0.0336(6) Uani 1 1 d .
C40 C 1.0447(3) 0.97518(12) 0.8417(2) 0.0407(7) Uani 1 1 d .
H40A H 0.9524 0.9750 0.8347 0.061 Uiso 1 1 calc R
H40B H 1.0724 1.0099 0.8329 0.061 Uiso 1 1 calc R
H40C H 1.0879 0.9638 0.8983 0.061 Uiso 1 1 calc R
C41 C 1.1857(5) 0.9527(2) 0.5800(3) 0.0849(14) Uani 1 1 d U
H41A H 1.1729 0.9278 0.5344 0.127 Uiso 1 1 calc R
H41B H 1.2757 0.9624 0.5978 0.127 Uiso 1 1 calc R
H41C H 1.1338 0.9832 0.5607 0.127 Uiso 1 1 calc R
C42 C 1.1214(4) 0.79632(15) 0.7423(2) 0.0532(10) Uani 1 1 d .
H42A H 1.1074 0.7803 0.6873 0.080 Uiso 1 1 calc R
H42B H 1.0543 0.7856 0.7682 0.080 Uiso 1 1 calc R
H42C H 1.2044 0.7858 0.7777 0.080 Uiso 1 1 calc R
C43 C 0.7664(2) 0.78826(10) 0.73609(16) 0.0247(5) Uani 1 1 d .
C44 C 0.7863(3) 0.76134(10) 0.81169(17) 0.0299(6) Uani 1 1 d .
H44 H 0.7698 0.7780 0.8587 0.036 Uiso 1 1 calc R
C45 C 0.8292(3) 0.71089(11) 0.81992(19) 0.0371(7) Uani 1 1 d .
H45 H 0.8411 0.6937 0.8718 0.044 Uiso 1 1 calc R
C46 C 0.8548(3) 0.68571(11) 0.7521(2) 0.0394(7) Uani 1 1 d .
H46 H 0.8845 0.6514 0.7572 0.047 Uiso 1 1 calc R
C47 C 0.8362(3) 0.71157(12) 0.67711(19) 0.0373(7) Uani 1 1 d .
H47 H 0.8535 0.6948 0.6305 0.045 Uiso 1 1 calc R
C48 C 0.7923(3) 0.76175(11) 0.66916(17) 0.0313(6) Uani 1 1 d .
H48 H 0.7795 0.7785 0.6168 0.038 Uiso 1 1 calc R
C49 C 0.7023(3) 0.87533(10) 0.61720(16) 0.0297(6) Uani 1 1 d .
C50 C 0.5952(3) 0.86886(11) 0.54988(18) 0.0395(7) Uani 1 1 d .
H50 H 0.5182 0.8566 0.5598 0.047 Uiso 1 1 calc R
C51 C 0.5994(4) 0.88009(14) 0.46833(19) 0.0503(9) Uani 1 1 d .
H51 H 0.5253 0.8759 0.4235 0.060 Uiso 1 1 calc R
C52 C 0.7094(4) 0.89708(17) 0.4529(2) 0.0615(11) Uani 1 1 d .
H52 H 0.7126 0.9041 0.3972 0.074 Uiso 1 1 calc R
C53 C 0.8160(4) 0.9041(2) 0.5182(2) 0.0683(13) Uani 1 1 d .
H53 H 0.8926 0.9162 0.5076 0.082 Uiso 1 1 calc R
C54 C 0.8120(3) 0.89358(16) 0.5987(2) 0.0517(9) Uani 1 1 d .
H54 H 0.8862 0.8989 0.6430 0.062 Uiso 1 1 calc R

loop_
_atom_site_aniso_label
_atom_site_aniso_U_11
_atom_site_aniso_U_22
_atom_site_aniso_U_33
_atom_site_aniso_U_23
_atom_site_aniso_U_13
_atom_site_aniso_U_12
Fe1 0.01818(19) 0.02025(17) 0.01887(17) -0.00201(12) 0.00320(13) 0.00093(13)
N1 0.0164(11) 0.0258(10) 0.0359(12) -0.0056(9) 0.0040(9) 0.0014(8)
N2 0.0235(12) 0.0228(10) 0.0305(11) -0.0020(8) 0.0003(9) 0.0032(8)
N3 0.0233(11) 0.0266(10) 0.0193(10) -0.0031(8) 0.0020(8) 0.0028(8)
N4 0.0184(11) 0.0324(11) 0.0212(10) -0.0050(8) 0.0029(8) 0.0044(8)
Si1 0.0216(4) 0.0260(3) 0.0191(3) -0.0034(2) 0.0030(3) 0.0005(3)
C1 0.0219(13) 0.0226(11) 0.0183(11) -0.0038(8) 0.0031(9) 0.0012(9)
C2 0.0185(12) 0.0214(11) 0.0237(11) -0.0043(9) 0.0022(9) 0.0003(9)
C3 0.0273(14) 0.0239(12) 0.0218(11) -0.0036(9) 0.0067(10) 0.0021(10)
C4 0.0206(14) 0.0350(15) 0.0469(17) -0.0053(12) 0.0034(12) 0.0076(11)
C5 0.0279(16) 0.0352(15) 0.0444(17) -0.0014(12) -0.0023(13) 0.0127(12)
C6 0.0310(15) 0.0218(12) 0.0251(12) 0.0015(9) 0.0016(11) 0.0034(10)
C7 0.0295(14) 0.0233(12) 0.0240(12) -0.0008(9) 0.0044(10) 0.0003(10)
C8 0.0383(17) 0.0297(14) 0.0368(15) 0.0019(11) 0.0066(13) -0.0059(12)
C9 0.055(2) 0.0438(18) 0.0401(18) 0.0061(13) 0.0184(16) -0.0055(15)
C10 0.074(3) 0.0498(19) 0.0269(15) 0.0045(13) 0.0205(16) 0.0018(18)
C11 0.052(2) 0.0300(14) 0.0250(13) -0.0017(10) 0.0028(13) 0.0020(13)
C12 0.079(3) 0.0391(17) 0.0299(16) -0.0067(13) -0.0080(17) -0.0016(17)
C13 0.097(4) 0.079(3) 0.069(3) 0.015(2) 0.042(3) -0.027(3)
C14 0.0473(19) 0.0352(15) 0.0243(13) -0.0029(11) 0.0057(13) -0.0081(13)
C15 0.0153(12) 0.0276(12) 0.0336(13) -0.0059(10) 0.0074(10) -0.0006(9)
C16 0.0219(14) 0.0322(14) 0.0422(16) -0.0080(11) 0.0147(12) -0.0036(10)
C17 0.0281(16) 0.0438(16) 0.0400(16) -0.0035(12) 0.0169(13) -0.0035(12)
C18 0.0354(17) 0.0331(14) 0.0463(17) -0.0016(12) 0.0194(14) -0.0033(12)
C19 0.0267(15) 0.0256(12) 0.0457(16) -0.0082(11) 0.0140(13) -0.0032(10)
C20 0.0158(12) 0.0292(12) 0.0330(14) -0.0074(10) 0.0062(10) -0.0021(9)
C21 0.0223(14) 0.0331(13) 0.0283(13) -0.0096(10) 0.0027(11) -0.0029(10)
C22 0.082(3) 0.0394(19) 0.070(3) 0.0030(17) 0.043(2) -0.0045(19)
C23 0.0390(18) 0.0432(17) 0.0477(18) -0.0158(14) 0.0205(15) 0.0011(14)
C24 0.0252(14) 0.0310(13) 0.0278(13) -0.0031(10) -0.0022(11) 0.0092(11)
C25 0.0194(13) 0.0383(15) 0.0317(14) -0.0062(11) 0.0000(11) 0.0103(11)
C26 0.0248(14) 0.0283(12) 0.0197(11) -0.0007(9) 0.0033(10) 0.0018(10)
C27 0.0246(13) 0.0262(12) 0.0200(11) -0.0044(9) 0.0019(10) 0.0001(10)
C28 0.0302(15) 0.0370(14) 0.0308(14) -0.0045(11) 0.0108(12) -0.0007(12)
C29 0.0397(18) 0.0467(17) 0.0316(15) 0.0008(12) 0.0153(14) -0.0030(14)
C30 0.048(2) 0.0397(16) 0.0349(15) 0.0085(12) 0.0136(14) -0.0035(14)
C31 0.0362(16) 0.0295(13) 0.0251(13) 0.0019(10) 0.0036(11) 0.0025(11)
C32 0.052(2) 0.0286(14) 0.0378(16) 0.0077(11) 0.0101(14) 0.0056(13)
C33 0.069(3) 0.064(2) 0.047(2) 0.0066(17) 0.036(2) -0.001(2)
C34 0.0191(13) 0.0477(16) 0.0237(12) -0.0043(11) 0.0049(10) -0.0012(11)
C35 0.0242(15) 0.074(2) 0.0300(15) -0.0210(14) 0.0087(12) -0.0045(15)
C36 0.035(2) 0.111(4) 0.0344(18) -0.024(2) 0.0186(15) -0.016(2)
C37 0.046(2) 0.132(3) 0.0256(15) -0.0014(19) 0.0148(14) -0.033(2)
C38 0.0299(17) 0.081(3) 0.0323(16) 0.0126(16) 0.0035(13) -0.0138(16)
C39 0.0215(14) 0.0499(17) 0.0282(14) 0.0034(12) 0.0042(11) -0.0031(12)
C40 0.0421(19) 0.0339(15) 0.0479(18) 0.0039(13) 0.0152(15) 0.0001(13)
C41 0.070(3) 0.153(4) 0.0387(19) 0.003(2) 0.0259(19) -0.038(3)
C42 0.040(2) 0.070(2) 0.051(2) -0.0351(18) 0.0144(17) 0.0016(17)
C43 0.0213(13) 0.0286(12) 0.0235(12) -0.0067(9) 0.0045(10) -0.0008(10)
C44 0.0330(15) 0.0300(13) 0.0264(13) -0.0043(10) 0.0071(11) 0.0023(11)
C45 0.0476(19) 0.0279(14) 0.0358(15) -0.0001(11) 0.0108(14) -0.0004(12)
C46 0.0397(18) 0.0288(14) 0.0451(18) -0.0122(12) 0.0029(14) 0.0052(12)
C47 0.0330(17) 0.0392(16) 0.0371(16) -0.0159(12) 0.0048(13) 0.0046(12)
C48 0.0291(15) 0.0365(14) 0.0276(13) -0.0087(11) 0.0059(11) 0.0024(11)
C49 0.0318(15) 0.0321(13) 0.0230(12) -0.0007(10) 0.0032(11) 0.0005(11)
C50 0.051(2) 0.0338(15) 0.0263(14) 0.0021(11) -0.0024(13) -0.0116(13)
C51 0.066(3) 0.052(2) 0.0222(14) 0.0047(13) -0.0077(15) -0.0084(18)
C52 0.075(3) 0.082(3) 0.0251(16) 0.0110(16) 0.0079(18) -0.009(2)
C53 0.051(2) 0.119(4) 0.0350(19) 0.021(2) 0.0121(18) -0.010(2)
C54 0.0351(19) 0.088(3) 0.0288(16) 0.0132(16) 0.0031(14) -0.0077(18)

loop_
_atom_type_symbol
_atom_type_description
_atom_type_scat_dispersion_real
_atom_type_scat_dispersion_imag
_atom_type_scat_source
C C 0.0033 0.0016 'International Tables Vol C Tables 4.2.6.8 and 6.1.1.4'
H H 0.0000 0.0000 'International Tables Vol C Tables 4.2.6.8 and 6.1.1.4'
N N 0.0061 0.0033 'International Tables Vol C Tables 4.2.6.8 and 6.1.1.4'
Si Si 0.0817 0.0704 'International Tables Vol C Tables 4.2.6.8 and 6.1.1.4'
Fe Fe 0.3463 0.8444 'International Tables Vol C Tables 4.2.6.8 and 6.1.1.4'

loop_
_geom_angle_atom_site_label_1
_geom_angle_atom_site_label_2
_geom_angle_atom_site_label_3
_geom_angle
C1 Fe1 C2 176.17(10)
C1 Fe1 C3 83.01(10)
C2 Fe1 C3 93.49(10)
C1 Fe1 Si1 94.57(7)
C2 Fe1 Si1 88.07(7)
C3 Fe1 Si1 157.52(8)
C2 N1 C4 112.0(2)
C2 N1 C15 122.5(2)
C4 N1 C15 125.4(2)
C2 N2 C5 110.9(2)
C2 N2 C6 125.0(2)
C5 N2 C6 124.0(2)
C1 N3 C24 111.7(2)
C1 N3 C26 123.3(2)
C24 N3 C26 124.3(2)
C1 N4 C25 111.3(2)
C1 N4 C34 126.4(2)
C25 N4 C34 122.2(2)
C43 Si1 C49 102.32(12)
C43 Si1 C21 102.99(12)
C49 Si1 C21 103.97(13)
C43 Si1 Fe1 116.16(8)
C49 Si1 Fe1 123.16(9)
C21 Si1 Fe1 105.96(8)
N3 C1 N4 102.8(2)
N3 C1 Fe1 123.12(18)
N4 C1 Fe1 133.61(18)
N1 C2 N2 102.9(2)
N1 C2 Fe1 124.00(18)
N2 C2 Fe1 133.13(19)
C27 C3 Fe1 108.69(16)
C27 C3 H3A 110.0
Fe1 C3 H3A 110.0
C27 C3 H3B 110.0
Fe1 C3 H3B 110.0
H3A C3 H3B 108.3
C5 C4 N1 106.3(3)
C5 C4 H4 126.8
N1 C4 H4 126.8
C4 C5 N2 107.9(2)
C4 C5 H5 126.0
N2 C5 H5 126.0
C11 C6 C7 121.4(3)
C11 C6 N2 118.8(2)
C7 C6 N2 119.7(2)
C8 C7 C6 118.1(3)
C8 C7 C14 120.1(3)
C6 C7 C14 121.7(3)
C9 C8 C7 121.6(3)
C9 C8 H8 119.2
C7 C8 H8 119.2
C8 C9 C10 118.5(3)
C8 C9 C13 120.3(4)
C10 C9 C13 121.2(3)
C11 C10 C9 122.6(3)
C11 C10 H10 118.7
C9 C10 H10 118.7
C10 C11 C6 117.7(3)
C10 C11 C12 121.3(3)
C6 C11 C12 121.0(3)
C11 C12 H12A 109.5
C11 C12 H12B 109.5
H12A C12 H12B 109.5
C11 C12 H12C 109.5
H12A C12 H12C 109.5
H12B C12 H12C 109.5
C9 C13 H13A 109.5
C9 C13 H13B 109.5
H13A C13 H13B 109.5
C9 C13 H13C 109.5
H13A C13 H13C 109.5
H13B C13 H13C 109.5
C7 C14 H14A 109.5
C7 C14 H14B 109.5
H14A C14 H14B 109.5
C7 C14 H14C 109.5
H14A C14 H14C 109.5
H14B C14 H14C 109.5
C16 C15 C20 122.0(2)
C16 C15 N1 119.3(2)
C20 C15 N1 118.6(2)
C15 C16 C17 118.1(2)
C15 C16 C23 121.1(3)
C17 C16 C23 120.8(3)
C18 C17 C16 121.8(3)
C18 C17 H17 119.1
C16 C17 H17 119.1
C19 C18 C17 118.2(3)
C19 C18 C22 121.8(3)
C17 C18 C22 120.1(3)
C18 C19 C20 123.0(3)
C18 C19 H19 118.5
C20 C19 H19 118.5
C19 C20 C15 116.8(2)
C19 C20 C21 122.4(2)
C15 C20 C21 120.6(2)
C20 C21 Si1 112.24(18)
C20 C21 H21A 109.2
Si1 C21 H21A 109.2
C20 C21 H21B 109.2
Si1 C21 H21B 109.2
H21A C21 H21B 107.9
C18 C22 H22A 109.5
C18 C22 H22B 109.5
H22A C22 H22B 109.5
C18 C22 H22C 109.5
H22A C22 H22C 109.5
H22B C22 H22C 109.5
C16 C23 H23A 109.5
C16 C23 H23B 109.5
H23A C23 H23B 109.5
C16 C23 H23C 109.5
H23A C23 H23C 109.5
H23B C23 H23C 109.5
C25 C24 N3 106.8(2)
C25 C24 H24 126.6
N3 C24 H24 126.6
C24 C25 N4 107.4(2)
C24 C25 H25 126.3
N4 C25 H25 126.3
C31 C26 C27 122.5(2)
C31 C26 N3 120.5(2)
C27 C26 N3 117.0(2)
C28 C27 C26 116.6(2)
C28 C27 C3 121.5(2)
C26 C27 C3 121.8(2)
C29 C28 C27 122.0(3)
C29 C28 H28 119.0
C27 C28 H28 119.0
C30 C29 C28 119.4(3)
C30 C29 C33 120.5(3)
C28 C29 C33 120.1(3)
C29 C30 C31 121.6(3)
C29 C30 H30 119.2
C31 C30 H30 119.2
C26 C31 C30 117.7(3)
C26 C31 C32 122.9(3)
C30 C31 C32 119.5(3)
C31 C32 H32A 109.5
C31 C32 H32B 109.5
H32A C32 H32B 109.5
C31 C32 H32C 109.5
H32A C32 H32C 109.5
H32B C32 H32C 109.5
C29 C33 H33A 109.5
C29 C33 H33B 109.5
H33A C33 H33B 109.5
C29 C33 H33C 109.5
H33A C33 H33C 109.5
H33B C33 H33C 109.5
C39 C34 C35 121.7(3)
C39 C34 N4 119.6(2)
C35 C34 N4 118.5(3)
C36 C35 C34 117.2(4)
C36 C35 C42 120.6(3)
C34 C35 C42 122.2(3)
C37 C36 C35 122.5(3)
C37 C36 H36 118.7
C35 C36 H36 118.7
C36 C37 C38 118.8(3)
C36 C37 C41 121.1(4)
C38 C37 C41 120.1(5)
C37 C38 C39 121.7(4)
C37 C38 H38 119.1
C39 C38 H38 119.1
C38 C39 C34 117.9(3)
C38 C39 C40 119.6(3)
C34 C39 C40 122.5(3)
C39 C40 H40A 109.5
C39 C40 H40B 109.5
H40A C40 H40B 109.5
C39 C40 H40C 109.5
H40A C40 H40C 109.5
H40B C40 H40C 109.5
C37 C41 H41A 109.5
C37 C41 H41B 109.5
H41A C41 H41B 109.5
C37 C41 H41C 109.5
H41A C41 H41C 109.5
H41B C41 H41C 109.5
C35 C42 H42A 109.5
C35 C42 H42B 109.5
H42A C42 H42B 109.5
C35 C42 H42C 109.5
H42A C42 H42C 109.5
H42B C42 H42C 109.5
C48 C43 C44 116.4(2)
C48 C43 Si1 123.9(2)
C44 C43 Si1 119.68(19)
C45 C44 C43 122.0(3)
C45 C44 H44 119.0
C43 C44 H44 119.0
C46 C45 C44 120.0(3)
C46 C45 H45 120.0
C44 C45 H45 120.0
C47 C46 C45 118.8(3)
C47 C46 H46 120.6
C45 C46 H46 120.6
C46 C47 C48 120.8(3)
C46 C47 H47 119.6
C48 C47 H47 119.6
C47 C48 C43 121.8(3)
C47 C48 H48 119.1
C43 C48 H48 119.1
C54 C49 C50 116.7(3)
C54 C49 Si1 120.3(2)
C50 C49 Si1 122.9(2)
C51 C50 C49 121.1(3)
C51 C50 H50 119.4
C49 C50 H50 119.4
C52 C51 C50 120.2(3)
C52 C51 H51 119.9
C50 C51 H51 119.9
C51 C52 C53 119.8(3)
C51 C52 H52 120.1
C53 C52 H52 120.1
C54 C53 C52 120.2(4)
C54 C53 H53 119.9
C52 C53 H53 119.9
C53 C54 C49 121.9(3)
C53 C54 H54 119.0
C49 C54 H54 119.0

loop_
_geom_bond_atom_site_label_1
_geom_bond_atom_site_label_2
_geom_bond_distance
Fe1 C1 1.938(3)
Fe1 C2 1.940(2)
Fe1 C3 2.093(2)
Fe1 Si1 2.4186(8)
N1 C2 1.373(3)
N1 C4 1.383(3)
N1 C15 1.434(3)
N2 C2 1.380(3)
N2 C5 1.382(4)
N2 C6 1.430(4)
N3 C1 1.372(3)
N3 C24 1.390(3)
N3 C26 1.434(3)
N4 C1 1.376(3)
N4 C25 1.388(3)
N4 C34 1.426(3)
Si1 C43 1.905(3)
Si1 C49 1.910(3)
Si1 C21 1.936(3)
C3 C27 1.487(4)
C3 H3A 0.9900
C3 H3B 0.9900
C4 C5 1.339(4)
C4 H4 0.9500
C5 H5 0.9500
C6 C11 1.395(4)
C6 C7 1.399(4)
C7 C8 1.390(4)
C7 C14 1.493(4)
C8 C9 1.376(4)
C8 H8 0.9500
C9 C10 1.383(5)
C9 C13 1.513(5)
C10 C11 1.379(5)
C10 H10 0.9500
C11 C12 1.509(5)
C12 H12A 0.9800
C12 H12B 0.9800
C12 H12C 0.9800
C13 H13A 0.9800
C13 H13B 0.9800
C13 H13C 0.9800
C14 H14A 0.9800
C14 H14B 0.9800
C14 H14C 0.9800
C15 C16 1.390(4)
C15 C20 1.409(3)
C16 C17 1.392(4)
C16 C23 1.507(4)
C17 C18 1.390(4)
C17 H17 0.9500
C18 C19 1.380(4)
C18 C22 1.505(4)
C19 C20 1.391(4)
C19 H19 0.9500
C20 C21 1.492(4)
C21 H21A 0.9900
C21 H21B 0.9900
C22 H22A 0.9800
C22 H22B 0.9800
C22 H22C 0.9800
C23 H23A 0.9800
C23 H23B 0.9800
C23 H23C 0.9800
C24 C25 1.331(4)
C24 H24 0.9500
C25 H25 0.9500
C26 C31 1.394(4)
C26 C27 1.408(3)
C27 C28 1.399(4)
C28 C29 1.387(4)
C28 H28 0.9500
C29 C30 1.374(4)
C29 C33 1.514(4)
C30 C31 1.399(4)
C30 H30 0.9500
C31 C32 1.497(4)
C32 H32A 0.9800
C32 H32B 0.9800
C32 H32C 0.9800
C33 H33A 0.9800
C33 H33B 0.9800
C33 H33C 0.9800
C34 C39 1.401(4)
C34 C35 1.411(4)
C35 C36 1.393(5)
C35 C42 1.511(5)
C36 C37 1.381(7)
C36 H36 0.9500
C37 C38 1.383(6)
C37 C41 1.514(5)
C38 C39 1.399(4)
C38 H38 0.9500
C39 C40 1.493(4)
C40 H40A 0.9800
C40 H40B 0.9800
C40 H40C 0.9800
C41 H41A 0.9800
C41 H41B 0.9800
C41 H41C 0.9800
C42 H42A 0.9800
C42 H42B 0.9800
C42 H42C 0.9800
C43 C48 1.398(3)
C43 C44 1.404(4)
C44 C45 1.393(4)
C44 H44 0.9500
C45 C46 1.393(4)
C45 H45 0.9500
C46 C47 1.383(5)
C46 H46 0.9500
C47 C48 1.389(4)
C47 H47 0.9500
C48 H48 0.9500
C49 C54 1.392(5)
C49 C50 1.398(4)
C50 C51 1.396(4)
C50 H50 0.9500
C51 C52 1.363(6)
C51 H51 0.9500
C52 C53 1.377(6)
C52 H52 0.9500
C53 C54 1.376(5)
C53 H53 0.9500
C54 H54 0.9500

loop_
_geom_torsion_atom_site_label_1
_geom_torsion_atom_site_label_2
_geom_torsion_atom_site_label_3
_geom_torsion_atom_site_label_4
_geom_torsion
C1 Fe1 Si1 C43 21.95(12)
C2 Fe1 Si1 C43 -155.27(12)
C3 Fe1 Si1 C43 -60.8(2)
C1 Fe1 Si1 C49 -105.28(13)
C2 Fe1 Si1 C49 77.50(13)
C3 Fe1 Si1 C49 172.0(2)
C1 Fe1 Si1 C21 135.59(12)
C2 Fe1 Si1 C21 -41.63(12)
C3 Fe1 Si1 C21 52.8(2)
C24 N3 C1 N4 1.0(3)
C26 N3 C1 N4 171.7(2)
C24 N3 C1 Fe1 -172.04(18)
C26 N3 C1 Fe1 -1.4(3)
C25 N4 C1 N3 -0.8(3)
C34 N4 C1 N3 -177.7(2)
C25 N4 C1 Fe1 171.1(2)
C34 N4 C1 Fe1 -5.8(4)
C2 Fe1 C1 N3 20.0(17)
C3 Fe1 C1 N3 44.0(2)
Si1 Fe1 C1 N3 -113.53(19)
C2 Fe1 C1 N4 -150.6(14)
C3 Fe1 C1 N4 -126.6(2)
Si1 Fe1 C1 N4 75.9(2)
C4 N1 C2 N2 0.2(3)
C15 N1 C2 N2 179.2(2)
C4 N1 C2 Fe1 179.14(19)
C15 N1 C2 Fe1 -1.8(3)
C5 N2 C2 N1 0.1(3)
C6 N2 C2 N1 -176.6(2)
C5 N2 C2 Fe1 -178.7(2)
C6 N2 C2 Fe1 4.6(4)
C1 Fe1 C2 N1 -60.1(16)
C3 Fe1 C2 N1 -84.0(2)
Si1 Fe1 C2 N1 73.6(2)
C1 Fe1 C2 N2 118.5(15)
C3 Fe1 C2 N2 94.6(2)
Si1 Fe1 C2 N2 -107.8(2)
C1 Fe1 C3 C27 -62.22(19)
C2 Fe1 C3 C27 116.22(19)
Si1 Fe1 C3 C27 22.8(3)
C2 N1 C4 C5 -0.4(3)
C15 N1 C4 C5 -179.4(3)
N1 C4 C5 N2 0.4(3)
C2 N2 C5 C4 -0.3(3)
C6 N2 C5 C4 176.4(2)
C2 N2 C6 C11 98.8(3)
C5 N2 C6 C11 -77.5(4)
C2 N2 C6 C7 -83.7(3)
C5 N2 C6 C7 100.0(3)
C11 C6 C7 C8 -2.4(4)
N2 C6 C7 C8 -179.8(2)
C11 C6 C7 C14 175.8(3)
N2 C6 C7 C14 -1.7(4)
C6 C7 C8 C9 1.6(4)
C14 C7 C8 C9 -176.6(3)
C7 C8 C9 C10 -0.5(5)
C7 C8 C9 C13 179.4(4)
C8 C9 C10 C11 0.1(6)
C13 C9 C10 C11 -179.8(4)
C9 C10 C11 C6 -0.8(5)
C9 C10 C11 C12 177.5(3)
C7 C6 C11 C10 2.0(4)
N2 C6 C11 C10 179.5(3)
C7 C6 C11 C12 -176.4(3)
N2 C6 C11 C12 1.1(4)
C2 N1 C15 C16 108.8(3)
C4 N1 C15 C16 -72.3(4)
C2 N1 C15 C20 -71.2(3)
C4 N1 C15 C20 107.7(3)
C20 C15 C16 C17 3.8(4)
N1 C15 C16 C17 -176.2(2)
C20 C15 C16 C23 -175.4(3)
N1 C15 C16 C23 4.6(4)
C15 C16 C17 C18 -2.1(5)
C23 C16 C17 C18 177.2(3)
C16 C17 C18 C19 -0.3(5)
C16 C17 C18 C22 178.9(3)
C17 C18 C19 C20 1.1(5)
C22 C18 C19 C20 -178.2(3)
C18 C19 C20 C15 0.5(4)
C18 C19 C20 C21 177.4(3)
C16 C15 C20 C19 -3.1(4)
N1 C15 C20 C19 176.9(2)
C16 C15 C20 C21 180.0(3)
N1 C15 C20 C21 0.0(4)
C19 C20 C21 Si1 -97.3(3)
C15 C20 C21 Si1 79.5(3)
C43 Si1 C21 C20 85.0(2)
C49 Si1 C21 C20 -168.55(19)
Fe1 Si1 C21 C20 -37.4(2)
C1 N3 C24 C25 -0.8(3)
C26 N3 C24 C25 -171.4(2)
N3 C24 C25 N4 0.2(3)
C1 N4 C25 C24 0.4(3)
C34 N4 C25 C24 177.4(2)
C1 N3 C26 C31 143.5(3)
C24 N3 C26 C31 -47.0(4)
C1 N3 C26 C27 -37.7(3)
C24 N3 C26 C27 131.8(3)
C31 C26 C27 C28 5.4(4)
N3 C26 C27 C28 -173.4(2)
C31 C26 C27 C3 -172.6(3)
N3 C26 C27 C3 8.6(4)
Fe1 C3 C27 C28 -130.8(2)
Fe1 C3 C27 C26 47.1(3)
C26 C27 C28 C29 -2.0(4)
C3 C27 C28 C29 176.0(3)
C27 C28 C29 C30 -1.4(5)
C27 C28 C29 C33 179.2(3)
C28 C29 C30 C31 1.8(5)
C33 C29 C30 C31 -178.8(3)
C27 C26 C31 C30 -5.1(4)
N3 C26 C31 C30 173.6(3)
C27 C26 C31 C32 174.5(3)
N3 C26 C31 C32 -6.8(4)
C29 C30 C31 C26 1.4(5)
C29 C30 C31 C32 -178.2(3)
C1 N4 C34 C39 58.3(4)
C25 N4 C34 C39 -118.2(3)
C1 N4 C34 C35 -125.7(3)
C25 N4 C34 C35 57.8(4)
C39 C34 C35 C36 0.1(4)
N4 C34 C35 C36 -175.8(3)
C39 C34 C35 C42 -178.9(3)
N4 C34 C35 C42 5.2(4)
C34 C35 C36 C37 -0.8(5)
C42 C35 C36 C37 178.2(4)
C35 C36 C37 C38 -0.2(6)
C35 C36 C37 C41 178.5(4)
C36 C37 C38 C39 2.0(5)
C41 C37 C38 C39 -176.7(4)
C37 C38 C39 C34 -2.7(5)
C37 C38 C39 C40 175.6(3)
C35 C34 C39 C38 1.6(4)
N4 C34 C39 C38 177.5(3)
C35 C34 C39 C40 -176.6(3)
N4 C34 C39 C40 -0.8(4)
C49 Si1 C43 C48 -3.3(3)
C21 Si1 C43 C48 104.4(2)
Fe1 Si1 C43 C48 -140.3(2)
C49 Si1 C43 C44 177.7(2)
C21 Si1 C43 C44 -74.6(2)
Fe1 Si1 C43 C44 40.8(2)
C48 C43 C44 C45 -0.1(4)
Si1 C43 C44 C45 179.0(2)
C43 C44 C45 C46 0.4(5)
C44 C45 C46 C47 -0.3(5)
C45 C46 C47 C48 -0.2(5)
C46 C47 C48 C43 0.6(5)
C44 C43 C48 C47 -0.4(4)
Si1 C43 C48 C47 -179.4(2)
C43 Si1 C49 C54 -84.5(3)
C21 Si1 C49 C54 168.6(3)
Fe1 Si1 C49 C54 48.5(3)
C43 Si1 C49 C50 91.9(3)
C21 Si1 C49 C50 -15.1(3)
Fe1 Si1 C49 C50 -135.1(2)
C54 C49 C50 C51 0.3(5)
Si1 C49 C50 C51 -176.2(3)
C49 C50 C51 C52 0.8(5)
C50 C51 C52 C53 -1.2(7)
C51 C52 C53 C54 0.6(7)
C52 C53 C54 C49 0.6(7)
C50 C49 C54 C53 -0.9(6)
Si1 C49 C54 C53 175.6(3)
